data_4302704
loop_
_publ_author_name
'Jian-Bin Lin'
'Jie-Peng Zhang'
'Wei-Xiong Zhang'
'Wei Xue'
'Dong-Xu Xue'
'Xiao-Ming Chen'

_publ_contact_author
;
      Chen, Xiao-Ming
      School of Chemistry and Chemical Engineering
      Sun Yat-Sen University
      Guangzhou, 510275
      P. R. China
;
_publ_contact_author_email cxm@sysu.edu.cn
_publ_contact_author_fax '86 20 84112245'
_publ_contact_author_phone 86-20-84113986
_publ_section_title
;
Porous Manganese(II) 3-(2-Pyridyl)-5-(4-Pyridyl)-1,2,4-Triazolate
Frameworks: Rational Self-Assembly, Supramolecular Isomerism, Solid-State
Transformation, and Sorption Properties
;
_journal_name_full 'Inorganic Chemistry'
_journal_page_first 6652
_journal_page_last 6660
_journal_paper_doi 10.1021/ic900621c
_journal_volume 48
_journal_year 2009
_chemical_formula_sum 'C29 H26 Mn N10 O1.5'
_chemical_formula_weight 593.54
_chemical_name_systematic
; 
 ? 
;
_space_group_IT_number 14
_symmetry_cell_setting monoclinic
_symmetry_space_group_name_Hall '-P 2ybc'
_symmetry_space_group_name_H-M 'P 1 21/c 1'
_atom_sites_solution_hydrogens geom
_atom_sites_solution_primary direct
_atom_sites_solution_secondary difmap
_audit_creation_method SHELXL-97
_cell_angle_alpha 90.00
_cell_angle_beta 106.611(2)
_cell_angle_gamma 90.00
_cell_formula_units_Z 8
_cell_length_a 26.242(3)
_cell_length_b 14.3317(17)
_cell_length_c 15.2038(17)
_cell_measurement_reflns_used 2738
_cell_measurement_temperature 103(2)
_cell_measurement_theta_max 44.874
_cell_measurement_theta_min 4.603
_cell_volume 5479.4(11)
_computing_cell_refinement 'SAINT+ Ver. 6.22, Bruker AXS Inc., 2001.'
_computing_data_collection 'SMART Bruker AXS Inc., 1998.'
_computing_data_reduction 'SAINT+ Ver. 6.22, Bruker AXS Inc., 2001.'
_computing_molecular_graphics 'SHELXTL Ver. 6.12, (Sheldrick, 2000)'
_computing_publication_material 'SHELXTL Ver. 6.12, (Sheldrick, 2000)'
_computing_structure_refinement 'SHELXTL Ver. 6.12, (Sheldrick, 2000)'
_computing_structure_solution 'SHELXTL Ver. 6.12, (Sheldrick, 2000)'
_diffrn_ambient_temperature 103(2)
_diffrn_measured_fraction_theta_full 0.953
_diffrn_measured_fraction_theta_max 0.953
_diffrn_measurement_device_type 'Bruker Apex CCd'
_diffrn_measurement_method '\w scan'
_diffrn_radiation_monochromator graphite
_diffrn_radiation_source 'fine-focus sealed tube'
_diffrn_radiation_type MoK\a
_diffrn_radiation_wavelength 0.71073
_diffrn_reflns_av_R_equivalents 0.0768
_diffrn_reflns_av_sigmaI/netI 0.0976
_diffrn_reflns_limit_h_max 21
_diffrn_reflns_limit_h_min -32
_diffrn_reflns_limit_k_max 17
_diffrn_reflns_limit_k_min -17
_diffrn_reflns_limit_l_max 18
_diffrn_reflns_limit_l_min -12
_diffrn_reflns_number 28846
_diffrn_reflns_theta_full 26.00
_diffrn_reflns_theta_max 26.00
_diffrn_reflns_theta_min 0.81
_exptl_absorpt_coefficient_mu 0.528
_exptl_absorpt_correction_T_max 0.9156
_exptl_absorpt_correction_T_min 0.8927
_exptl_absorpt_correction_type multi-scan
_exptl_absorpt_process_details SADABS
_exptl_crystal_colour Yellow
_exptl_crystal_density_diffrn 1.439
_exptl_crystal_density_method 'not measured'
_exptl_crystal_description Block
_exptl_crystal_F_000 2456
_exptl_crystal_size_max 0.22
_exptl_crystal_size_mid 0.19
_exptl_crystal_size_min 0.17
_refine_diff_density_max 0.787
_refine_diff_density_min -0.495
_refine_diff_density_rms 0.090
_refine_ls_extinction_method none
_refine_ls_goodness_of_fit_ref 1.043
_refine_ls_hydrogen_treatment constr
_refine_ls_matrix_type full
_refine_ls_number_parameters 735
_refine_ls_number_reflns 10261
_refine_ls_number_restraints 14
_refine_ls_restrained_S_all 1.044
_refine_ls_R_factor_all 0.1011
_refine_ls_R_factor_gt 0.0673
_refine_ls_shift/su_max 0.000
_refine_ls_shift/su_mean 0.000
_refine_ls_structure_factor_coef Fsqd
_refine_ls_weighting_details 'calc w=1/[\s^2^(Fo^2^)+(0.1100P)^2^+0.0000P] where P=(Fo^2^+2Fc^2^)/3'
_refine_ls_weighting_scheme calc
_refine_ls_wR_factor_gt 0.1808
_refine_ls_wR_factor_ref 0.2098
_reflns_number_gt 7018
_reflns_number_total 10261
_reflns_threshold_expression >2sigma(I)
_cod_data_source_file ic900621c_si_001_1.cif
_cod_data_source_block compound_3c
_cod_depositor_comments
;
The following automatic conversions were performed:
'_symmetry_cell_setting' value 'MONOCLINIC' changed to 'monoclinic'
according to '/home/saulius/struct/CIF-dictionaries/cif_core.dic'
dictionary named 'cif_core.dic' version 2.4.1 from
2010-06-29.

'_refine_ls_hydrogen_treatment' value 'CONSTR' changed to
'constr' according to '/home/saulius/struct/CIF-dictionaries/cif_core.dic'
dictionary named 'cif_core.dic' version 2.4.1 from 2010-06-29.

Automatic conversion script
Id: cif_fix_enum 1527 2010-12-29 10:47:43Z saulius 
;
_cod_original_cell_volume 5479.5(11)
_cod_original_sg_symbol_H-M 'P 21/c'
_cod_database_code 4302704

loop_
_symmetry_equiv_pos_as_xyz
'x, y, z'
'-x, y+1/2, -z+1/2'
'-x, -y, -z'
'x, -y-1/2, z-1/2'

loop_
_atom_site_label
_atom_site_type_symbol
_atom_site_fract_x
_atom_site_fract_y
_atom_site_fract_z
_atom_site_U_iso_or_equiv
_atom_site_adp_type
_atom_site_occupancy
_atom_site_symmetry_multiplicity
_atom_site_calc_flag
_atom_site_refinement_flags
_atom_site_disorder_assembly
_atom_site_disorder_group
Mn1 Mn -0.11254(3) 0.26059(4) 0.35121(5) 0.01944(19) Uani 1 1 d . . .
Mn2 Mn -0.38621(3) 0.76911(4) -0.01798(4) 0.01841(19) Uani 1 1 d . . .
N1 N -0.07759(15) 0.1546(2) 0.4666(2) 0.0241(9) Uani 1 1 d . . .
N2 N -0.17307(14) 0.1505(2) 0.3348(2) 0.0206(8) Uani 1 1 d . . .
N3 N -0.21753(14) 0.1258(2) 0.2675(3) 0.0225(8) Uani 1 1 d . . .
N4 N -0.18507(15) -0.0025(2) 0.3517(3) 0.0262(9) Uani 1 1 d . . .
N5 N -0.34017(15) -0.1368(2) 0.0994(3) 0.0224(8) Uani 1 1 d . . .
N6 N -0.14270(15) 0.3498(2) 0.4527(3) 0.0236(8) Uani 1 1 d . . .
N7 N -0.05972(14) 0.3829(2) 0.3880(2) 0.0210(8) Uani 1 1 d . . .
N8 N -0.02242(15) 0.4197(2) 0.3507(3) 0.0237(9) Uani 1 1 d . . .
N9 N -0.06297(15) 0.5391(2) 0.4007(3) 0.0225(8) Uani 1 1 d . . .
N10 N 0.06726(15) 0.6855(2) 0.2356(3) 0.0234(9) Uani 1 1 d . . .
N11 N -0.32349(14) 0.8159(2) -0.0889(3) 0.0220(8) Uani 1 1 d . . .
N12 N -0.31964(14) 0.6686(2) 0.0253(2) 0.0201(8) Uani 1 1 d . . .
N13 N -0.30638(15) 0.5907(2) 0.0789(3) 0.0228(8) Uani 1 1 d . . .
N14 N -0.23435(15) 0.6346(2) 0.0356(3) 0.0240(9) Uani 1 1 d . . .
N15 N -0.16532(15) 0.3473(2) 0.2345(3) 0.0247(9) Uani 1 1 d . . .
N16 N -0.45199(15) 0.7536(2) 0.0528(2) 0.0205(8) Uani 1 1 d . . .
N17 N -0.44244(14) 0.8806(2) -0.0755(2) 0.0200(8) Uani 1 1 d . . .
N18 N -0.45030(15) 0.9447(2) -0.1447(3) 0.0221(8) Uani 1 1 d . . .
N19 N -0.52616(15) 0.9335(2) -0.1029(3) 0.0224(8) Uani 1 1 d . . .
N20 N -0.57180(15) 1.1702(2) -0.3675(2) 0.0220(8) Uani 1 1 d . . .
C1 C -0.03205(19) 0.1608(3) 0.5344(3) 0.0272(11) Uani 1 1 d . . .
H1A H -0.0129 0.2179 0.5421 0.033 Uiso 1 1 calc R . .
C2 C -0.0116(2) 0.0876(3) 0.5938(3) 0.0327(12) Uani 1 1 d . . .
H2A H 0.0206 0.0944 0.6415 0.039 Uiso 1 1 calc R . .
C3 C -0.0395(2) 0.0045(3) 0.5816(3) 0.0298(11) Uani 1 1 d . . .
H3A H -0.0264 -0.0470 0.6210 0.036 Uiso 1 1 calc R . .
C4 C -0.0862(2) -0.0033(3) 0.5123(3) 0.0266(11) Uani 1 1 d . . .
H4B H -0.1053 -0.0605 0.5026 0.032 Uiso 1 1 calc R . .
C5 C -0.10531(19) 0.0735(3) 0.4562(3) 0.0239(10) Uani 1 1 d . . .
C6 C -0.15473(18) 0.0728(3) 0.3833(3) 0.0217(10) Uani 1 1 d . . .
C7 C -0.22283(18) 0.0348(3) 0.2810(3) 0.0223(10) Uani 1 1 d . . .
C8 C -0.26538(18) -0.0213(3) 0.2209(3) 0.0227(10) Uani 1 1 d . . .
C9 C -0.26970(19) -0.1163(3) 0.2381(3) 0.0282(11) Uani 1 1 d . . .
H9A H -0.2472 -0.1437 0.2923 0.034 Uiso 1 1 calc R . .
C10 C -0.30637(19) -0.1698(3) 0.1771(3) 0.0265(11) Uani 1 1 d . . .
H10A H -0.3081 -0.2343 0.1904 0.032 Uiso 1 1 calc R . .
C11 C -0.33785(18) -0.0438(3) 0.0845(3) 0.0235(10) Uani 1 1 d . . .
H11A H -0.3622 -0.0177 0.0315 0.028 Uiso 1 1 calc R . .
C12 C -0.30167(18) 0.0147(3) 0.1428(3) 0.0238(10) Uani 1 1 d . . .
H12A H -0.3016 0.0795 0.1297 0.029 Uiso 1 1 calc R . .
C13 C -0.17908(19) 0.3252(3) 0.4957(3) 0.0299(11) Uani 1 1 d . . .
H13A H -0.1913 0.2625 0.4912 0.036 Uiso 1 1 calc R . .
C14 C -0.1993(2) 0.3882(3) 0.5464(3) 0.0322(12) Uani 1 1 d . . .
H14A H -0.2235 0.3685 0.5787 0.039 Uiso 1 1 calc R . .
C15 C -0.18332(19) 0.4801(3) 0.5488(3) 0.0311(11) Uani 1 1 d . . .
H15A H -0.1982 0.5255 0.5799 0.037 Uiso 1 1 calc R . .
C16 C -0.14572(18) 0.5058(3) 0.5060(3) 0.0259(10) Uani 1 1 d . . .
H16A H -0.1339 0.5686 0.5081 0.031 Uiso 1 1 calc R . .
C17 C -0.12551(17) 0.4389(3) 0.4600(3) 0.0204(9) Uani 1 1 d . . .
C18 C -0.08294(18) 0.4562(3) 0.4170(3) 0.0219(10) Uani 1 1 d . . .
C19 C -0.02592(18) 0.5118(3) 0.3597(3) 0.0218(10) Uani 1 1 d . . .
C20 C 0.00656(18) 0.5745(3) 0.3211(3) 0.0220(10) Uani 1 1 d . . .
C21 C 0.05247(18) 0.5400(3) 0.3032(3) 0.0227(10) Uani 1 1 d . . .
H21A H 0.0636 0.4777 0.3192 0.027 Uiso 1 1 calc R . .
C22 C 0.08137(18) 0.5965(3) 0.2626(3) 0.0248(10) Uani 1 1 d . . .
H22A H 0.1130 0.5720 0.2528 0.030 Uiso 1 1 calc R . .
C23 C 0.02376(19) 0.7184(3) 0.2550(3) 0.0256(11) Uani 1 1 d . . .
H23A H 0.0134 0.7809 0.2384 0.031 Uiso 1 1 calc R . .
C24 C -0.00693(18) 0.6669(3) 0.2978(3) 0.0249(10) Uani 1 1 d . . .
H24A H -0.0368 0.6943 0.3111 0.030 Uiso 1 1 calc R . .
C25 C -0.32775(19) 0.8870(3) -0.1482(3) 0.0253(10) Uani 1 1 d . . .
H25A H -0.3606 0.9193 -0.1685 0.030 Uiso 1 1 calc R . .
C26 C -0.2860(2) 0.9150(3) -0.1807(3) 0.0309(11) Uani 1 1 d . . .
H26A H -0.2904 0.9650 -0.2232 0.037 Uiso 1 1 calc R . .
C27 C -0.2380(2) 0.8695(3) -0.1508(3) 0.0287(11) Uani 1 1 d . . .
H27A H -0.2088 0.8886 -0.1715 0.034 Uiso 1 1 calc R . .
C28 C -0.23268(18) 0.7952(3) -0.0897(3) 0.0255(10) Uani 1 1 d . . .
H28A H -0.2000 0.7625 -0.0683 0.031 Uiso 1 1 calc R . .
C29 C -0.27646(18) 0.7703(3) -0.0610(3) 0.0207(10) Uani 1 1 d . . .
C30 C -0.27577(17) 0.6920(3) 0.0015(3) 0.0211(10) Uani 1 1 d . . .
C31 C -0.25562(18) 0.5726(3) 0.0834(3) 0.0212(10) Uani 1 1 d . . .
C32 C -0.22583(18) 0.4942(3) 0.1325(3) 0.0242(10) Uani 1 1 d . . .
C33 C -0.17144(19) 0.4882(3) 0.1462(3) 0.0296(11) Uani 1 1 d . . .
H33A H -0.1536 0.5344 0.1213 0.035 Uiso 1 1 calc R . .
C34 C -0.1431(2) 0.4147(3) 0.1963(3) 0.0287(11) Uani 1 1 d . . .
H34A H -0.1059 0.4118 0.2041 0.034 Uiso 1 1 calc R . .
C35 C -0.21850(18) 0.3514(3) 0.2193(3) 0.0243(10) Uani 1 1 d . . .
H35A H -0.2354 0.3036 0.2441 0.029 Uiso 1 1 calc R . .
C36 C -0.24935(19) 0.4214(3) 0.1696(3) 0.0236(10) Uani 1 1 d . . .
H36A H -0.2867 0.4208 0.1602 0.028 Uiso 1 1 calc R . .
C37 C -0.45414(19) 0.6956(3) 0.1197(3) 0.0246(10) Uani 1 1 d . . .
H37A H -0.4252 0.6541 0.1430 0.030 Uiso 1 1 calc R . .
C38 C -0.49613(19) 0.6923(3) 0.1571(3) 0.0281(11) Uani 1 1 d . . .
H38A H -0.4959 0.6502 0.2054 0.034 Uiso 1 1 calc R . .
C39 C -0.53915(19) 0.7525(3) 0.1222(3) 0.0266(11) Uani 1 1 d . . .
H39A H -0.5689 0.7516 0.1459 0.032 Uiso 1 1 calc R . .
C40 C -0.53742(18) 0.8125(3) 0.0533(3) 0.0250(10) Uani 1 1 d . . .
H40A H -0.5661 0.8542 0.0287 0.030 Uiso 1 1 calc R . .
C41 C -0.49395(17) 0.8126(3) 0.0195(3) 0.0201(10) Uani 1 1 d . . .
C42 C -0.48852(17) 0.8761(3) -0.0530(3) 0.0192(9) Uani 1 1 d . . .
C43 C -0.50015(17) 0.9738(3) -0.1574(3) 0.0188(9) Uani 1 1 d . . .
C44 C -0.52464(18) 1.0414(3) -0.2293(3) 0.0216(10) Uani 1 1 d . . .
C45 C -0.57641(19) 1.0711(3) -0.2438(3) 0.0282(11) Uani 1 1 d . . .
H45A H -0.5969 1.0485 -0.2060 0.034 Uiso 1 1 calc R . .
C46 C -0.59820(19) 1.1334(3) -0.3129(3) 0.0285(11) Uani 1 1 d . . .
H46A H -0.6342 1.1513 -0.3223 0.034 Uiso 1 1 calc R . .
C47 C -0.52110(18) 1.1418(3) -0.3529(3) 0.0241(10) Uani 1 1 d . . .
H47A H -0.5011 1.1672 -0.3904 0.029 Uiso 1 1 calc R . .
C48 C -0.49675(19) 1.0781(3) -0.2867(3) 0.0254(10) Uani 1 1 d . . .
H48A H -0.4611 1.0593 -0.2802 0.030 Uiso 1 1 calc R . .
C61 C 0.6705(4) 0.1693(6) 0.3611(8) 0.032(3) Uiso 0.50 1 d PD A 1
C62 C 0.6856(5) 0.2498(6) 0.4134(8) 0.047(3) Uiso 0.50 1 d PD A 1
H62A H 0.7051 0.2432 0.4761 0.057 Uiso 0.50 1 calc PR A 1
C63 C 0.6735(5) 0.3394(8) 0.3783(9) 0.051(3) Uiso 0.50 1 d PD A 1
H63A H 0.6823 0.3937 0.4153 0.061 Uiso 0.50 1 calc PR A 1
C64 C 0.6467(5) 0.3430(7) 0.2822(8) 0.043(3) Uiso 0.50 1 d PD A 1
H64A H 0.6393 0.4026 0.2542 0.052 Uiso 0.50 1 calc PR A 1
C65 C 0.6309(5) 0.2654(7) 0.2278(9) 0.052(3) Uiso 0.50 1 d PD A 1
H65A H 0.6131 0.2719 0.1642 0.062 Uiso 0.50 1 calc PR A 1
C66 C 0.6414(5) 0.1775(8) 0.2675(8) 0.056(3) Uiso 0.50 1 d PD A 1
H66A H 0.6292 0.1232 0.2319 0.067 Uiso 0.50 1 calc PR A 1
C67 C 0.6880(4) 0.0782(6) 0.4111(7) 0.039(3) Uiso 0.50 1 d PD A 1
H67A H 0.7080 0.0911 0.4749 0.047 Uiso 0.50 1 calc PR A 1
H67B H 0.7107 0.0441 0.3809 0.047 Uiso 0.50 1 calc PR A 1
H67C H 0.6567 0.0404 0.4098 0.047 Uiso 0.50 1 calc PR A 1
C71 C 0.6516(6) 0.2483(7) 0.2767(7) 0.059(4) Uiso 0.50 1 d PD B 2
C72 C 0.6622(7) 0.1645(10) 0.3247(10) 0.075(5) Uiso 0.50 1 d PD B 2
H72A H 0.6584 0.1067 0.2929 0.090 Uiso 0.50 1 calc PR B 2
C73 C 0.6785(5) 0.1672(8) 0.4198(9) 0.057(3) Uiso 0.50 1 d PD B 2
H73A H 0.6864 0.1112 0.4544 0.068 Uiso 0.50 1 calc PR B 2
C74 C 0.6832(5) 0.2535(7) 0.4640(9) 0.054(3) Uiso 0.50 1 d PD B 2
H74A H 0.6952 0.2535 0.5291 0.065 Uiso 0.50 1 calc PR B 2
C75 C 0.6719(5) 0.3375(8) 0.4214(9) 0.052(3) Uiso 0.50 1 d PD B 2
H75A H 0.6737 0.3945 0.4540 0.062 Uiso 0.50 1 calc PR B 2
C76 C 0.6574(6) 0.3328(8) 0.3253(9) 0.053(3) Uiso 0.50 1 d PD B 2
H76A H 0.6512 0.3895 0.2914 0.063 Uiso 0.50 1 calc PR B 2
C77 C 0.6327(5) 0.2423(7) 0.1718(7) 0.042(3) Uiso 0.50 1 d PD B 2
H77A H 0.6311 0.1767 0.1530 0.050 Uiso 0.50 1 calc PR B 2
H77B H 0.6576 0.2761 0.1461 0.050 Uiso 0.50 1 calc PR B 2
H77C H 0.5972 0.2701 0.1493 0.050 Uiso 0.50 1 calc PR B 2
O1 O -0.61266(14) 0.9916(2) -0.6206(3) 0.0390(9) Uani 1 1 d . . .
H1O H -0.6344 1.0315 -0.6109 0.058 Uiso 1 1 d R . .
C56 C -0.5796(2) 0.9610(4) -0.5355(4) 0.0475(15) Uani 1 1 d . . .
H56A H -0.5536 1.0097 -0.5088 0.057 Uiso 1 1 calc R . .
H56B H -0.5610 0.9041 -0.5444 0.057 Uiso 1 1 calc R . .
H56C H -0.6013 0.9480 -0.4941 0.057 Uiso 1 1 calc R . .
O2 O 0.09402(16) 0.2808(2) 0.5602(3) 0.0525(11) Uani 1 1 d . . .
H2O H 0.0894 0.3395 0.5606 0.079 Uiso 1 1 d R . .
C57 C 0.0770(3) 0.2618(4) 0.4652(5) 0.0516(17) Uani 1 1 d . . .
H57C H 0.0485 0.2151 0.4526 0.062 Uiso 1 1 calc R . .
H57B H 0.1069 0.2379 0.4454 0.062 Uiso 1 1 calc R . .
H57A H 0.0636 0.3193 0.4316 0.062 Uiso 1 1 calc R . .
C58 C 0.1487(3) 0.2829(5) 0.2821(6) 0.081(2) Uiso 1 1 d . . .
H58A H 0.1805 0.3209 0.2883 0.097 Uiso 1 1 calc R C 1
H58B H 0.1537 0.2213 0.2577 0.097 Uiso 1 1 calc R C 1
H58C H 0.1425 0.2756 0.3423 0.097 Uiso 1 1 calc R C 1
O3 O 0.1045(4) 0.3271(7) 0.2217(7) 0.065(3) Uiso 0.50 1 d P D 1
H3O H 0.1269 0.3198 0.1914 0.097 Uiso 0.50 1 d PR D 1
O3A O 0.1269(4) 0.3717(8) 0.2489(7) 0.081(3) Uiso 0.50 1 d P D 2
H3OA H 0.1093 0.3476 0.2821 0.122 Uiso 0.50 1 d PR D 2

loop_
_atom_site_aniso_label
_atom_site_aniso_U_11
_atom_site_aniso_U_22
_atom_site_aniso_U_33
_atom_site_aniso_U_23
_atom_site_aniso_U_13
_atom_site_aniso_U_12
Mn1 0.0189(4) 0.0173(3) 0.0225(4) 0.0000(3) 0.0065(3) -0.0003(3)
Mn2 0.0178(4) 0.0174(3) 0.0189(4) -0.0001(3) 0.0034(3) -0.0001(3)
N1 0.030(2) 0.0216(18) 0.020(2) -0.0020(15) 0.0060(19) -0.0065(16)
N2 0.018(2) 0.0199(17) 0.023(2) -0.0018(15) 0.0050(18) -0.0035(15)
N3 0.019(2) 0.0224(18) 0.026(2) 0.0000(16) 0.0063(18) -0.0060(15)
N4 0.029(2) 0.0241(19) 0.023(2) 0.0034(16) 0.0021(19) -0.0041(17)
N5 0.026(2) 0.0199(17) 0.022(2) -0.0011(15) 0.0088(18) -0.0011(15)
N6 0.022(2) 0.0261(18) 0.024(2) -0.0012(16) 0.0079(18) -0.0038(16)
N7 0.019(2) 0.0188(17) 0.027(2) 0.0006(15) 0.0092(17) -0.0002(15)
N8 0.024(2) 0.0191(17) 0.029(2) -0.0005(15) 0.0090(18) -0.0034(15)
N9 0.024(2) 0.0192(17) 0.027(2) -0.0026(15) 0.0103(18) -0.0029(15)
N10 0.024(2) 0.0221(18) 0.023(2) 0.0011(15) 0.0057(18) -0.0011(16)
N11 0.019(2) 0.0216(18) 0.023(2) 0.0012(15) 0.0030(17) 0.0020(15)
N12 0.018(2) 0.0184(17) 0.022(2) 0.0002(15) 0.0028(17) 0.0012(15)
N13 0.024(2) 0.0200(17) 0.024(2) 0.0042(15) 0.0052(18) 0.0057(16)
N14 0.023(2) 0.0219(18) 0.025(2) 0.0047(16) 0.0042(18) 0.0029(16)
N15 0.024(2) 0.0222(18) 0.028(2) 0.0010(16) 0.0075(19) 0.0061(16)
N16 0.023(2) 0.0197(17) 0.017(2) 0.0005(14) 0.0039(17) -0.0002(15)
N17 0.020(2) 0.0204(17) 0.019(2) 0.0033(15) 0.0045(17) 0.0000(15)
N18 0.026(2) 0.0163(17) 0.024(2) 0.0020(15) 0.0060(18) 0.0022(15)
N19 0.022(2) 0.0224(18) 0.020(2) -0.0001(15) 0.0022(17) 0.0036(15)
N20 0.021(2) 0.0220(18) 0.021(2) 0.0020(15) 0.0034(17) 0.0028(15)
C1 0.026(3) 0.025(2) 0.027(3) -0.0030(19) 0.002(2) -0.005(2)
C2 0.028(3) 0.038(3) 0.026(3) -0.002(2) -0.001(2) 0.004(2)
C3 0.038(3) 0.028(2) 0.025(3) 0.003(2) 0.011(2) 0.006(2)
C4 0.035(3) 0.022(2) 0.022(3) 0.0019(18) 0.006(2) -0.003(2)
C5 0.031(3) 0.023(2) 0.018(2) -0.0013(18) 0.007(2) -0.0028(19)
C6 0.025(3) 0.021(2) 0.020(2) -0.0009(17) 0.006(2) -0.0033(18)
C7 0.025(3) 0.023(2) 0.020(2) -0.0012(18) 0.009(2) -0.0021(19)
C8 0.021(3) 0.027(2) 0.022(3) 0.0012(18) 0.010(2) -0.0017(19)
C9 0.034(3) 0.023(2) 0.023(3) 0.0038(19) 0.001(2) -0.005(2)
C10 0.032(3) 0.021(2) 0.025(3) 0.0035(19) 0.004(2) -0.003(2)
C11 0.026(3) 0.023(2) 0.022(3) -0.0024(18) 0.008(2) 0.0025(19)
C12 0.025(3) 0.023(2) 0.024(3) -0.0020(19) 0.009(2) -0.0004(19)
C13 0.034(3) 0.024(2) 0.035(3) -0.003(2) 0.016(2) -0.006(2)
C14 0.033(3) 0.036(3) 0.033(3) -0.002(2) 0.018(2) -0.004(2)
C15 0.033(3) 0.035(3) 0.031(3) -0.006(2) 0.018(2) 0.003(2)
C16 0.028(3) 0.020(2) 0.029(3) -0.0014(19) 0.005(2) 0.0012(19)
C17 0.017(2) 0.021(2) 0.021(2) 0.0033(17) 0.002(2) 0.0005(17)
C18 0.025(3) 0.019(2) 0.022(2) -0.0028(17) 0.006(2) -0.0008(18)
C19 0.024(3) 0.017(2) 0.021(2) -0.0030(17) 0.003(2) 0.0018(18)
C20 0.022(3) 0.024(2) 0.019(2) -0.0044(18) 0.005(2) -0.0038(18)
C21 0.024(3) 0.021(2) 0.022(3) 0.0009(18) 0.004(2) -0.0020(18)
C22 0.021(3) 0.026(2) 0.027(3) 0.0004(19) 0.007(2) 0.0009(19)
C23 0.027(3) 0.020(2) 0.031(3) 0.0008(19) 0.008(2) -0.0012(19)
C24 0.022(3) 0.023(2) 0.029(3) -0.0024(19) 0.007(2) 0.0016(19)
C25 0.028(3) 0.024(2) 0.022(3) 0.0025(19) 0.004(2) 0.001(2)
C26 0.036(3) 0.029(2) 0.028(3) 0.006(2) 0.010(2) -0.001(2)
C27 0.027(3) 0.032(2) 0.029(3) 0.002(2) 0.011(2) -0.005(2)
C28 0.022(3) 0.026(2) 0.028(3) -0.0008(19) 0.004(2) 0.0002(19)
C29 0.020(3) 0.021(2) 0.019(2) -0.0026(17) 0.003(2) -0.0020(18)
C30 0.021(2) 0.019(2) 0.024(3) -0.0021(18) 0.006(2) -0.0052(18)
C31 0.019(2) 0.019(2) 0.024(3) -0.0005(18) 0.003(2) -0.0021(18)
C32 0.020(2) 0.023(2) 0.029(3) 0.0010(19) 0.005(2) 0.0023(18)
C33 0.022(3) 0.033(2) 0.035(3) 0.013(2) 0.011(2) 0.002(2)
C34 0.025(3) 0.031(2) 0.034(3) 0.006(2) 0.015(2) 0.004(2)
C35 0.021(3) 0.025(2) 0.026(3) -0.0035(19) 0.006(2) -0.0005(19)
C36 0.020(2) 0.022(2) 0.029(3) -0.0028(18) 0.007(2) 0.0008(18)
C37 0.028(3) 0.022(2) 0.019(2) -0.0005(18) 0.001(2) 0.0004(19)
C38 0.038(3) 0.024(2) 0.022(3) 0.0049(19) 0.008(2) 0.003(2)
C39 0.023(3) 0.035(2) 0.023(3) 0.000(2) 0.008(2) -0.004(2)
C40 0.022(3) 0.028(2) 0.025(3) -0.0010(19) 0.006(2) -0.0001(19)
C41 0.022(3) 0.018(2) 0.019(2) -0.0047(17) 0.002(2) 0.0015(18)
C42 0.018(2) 0.018(2) 0.018(2) -0.0019(17) 0.001(2) 0.0031(17)
C43 0.022(2) 0.0167(19) 0.019(2) 0.0003(17) 0.008(2) 0.0019(17)
C44 0.022(3) 0.021(2) 0.018(2) -0.0009(18) 0.001(2) 0.0045(18)
C45 0.032(3) 0.028(2) 0.028(3) 0.008(2) 0.015(2) 0.005(2)
C46 0.023(3) 0.036(3) 0.027(3) 0.004(2) 0.008(2) 0.006(2)
C47 0.019(3) 0.027(2) 0.024(3) 0.0065(19) 0.002(2) 0.0028(19)
C48 0.021(3) 0.026(2) 0.028(3) -0.0004(19) 0.005(2) 0.0011(19)
O1 0.035(2) 0.0383(19) 0.049(2) -0.0033(17) 0.0197(19) 0.0093(16)
C56 0.043(4) 0.051(3) 0.048(4) -0.010(3) 0.011(3) 0.013(3)
O2 0.058(3) 0.0298(19) 0.071(3) -0.0092(19) 0.021(2) 0.0036(18)
C57 0.051(4) 0.036(3) 0.064(5) 0.003(3) 0.010(4) -0.007(3)

loop_
_atom_type_symbol
_atom_type_description
_atom_type_scat_dispersion_real
_atom_type_scat_dispersion_imag
_atom_type_scat_source
C C 0.0033 0.0016 'International Tables Vol C Tables 4.2.6.8 and 6.1.1.4'
H H 0.0000 0.0000 'International Tables Vol C Tables 4.2.6.8 and 6.1.1.4'
N N 0.0061 0.0033 'International Tables Vol C Tables 4.2.6.8 and 6.1.1.4'
O O 0.0106 0.0060 'International Tables Vol C Tables 4.2.6.8 and 6.1.1.4'
Mn Mn 0.3368 0.7283 'International Tables Vol C Tables 4.2.6.8 and 6.1.1.4'

loop_
_geom_angle_atom_site_label_1
_geom_angle_atom_site_label_2
_geom_angle_atom_site_label_3
_geom_angle
_geom_angle_site_symmetry_1
_geom_angle_site_symmetry_3
_geom_angle_publ_flag
N2 Mn1 N7 168.23(13) . . ?
N2 Mn1 N10 94.28(13) . 2_545 ?
N7 Mn1 N10 97.37(13) . 2_545 ?
N2 Mn1 N15 92.56(13) . . ?
N7 Mn1 N15 87.83(13) . . ?
N10 Mn1 N15 96.19(13) 2_545 . ?
N2 Mn1 N1 74.38(13) . . ?
N7 Mn1 N1 104.25(13) . . ?
N10 Mn1 N1 88.26(13) 2_545 . ?
N15 Mn1 N1 166.52(14) . . ?
N2 Mn1 N6 95.65(13) . . ?
N7 Mn1 N6 72.61(13) . . ?
N10 Mn1 N6 168.91(13) 2_545 . ?
N15 Mn1 N6 88.29(13) . . ?
N1 Mn1 N6 89.67(13) . . ?
N17 Mn2 N12 169.01(13) . . ?
N17 Mn2 N20 91.47(13) . 2_444 ?
N12 Mn2 N20 89.47(13) . 2_444 ?
N17 Mn2 N5 91.54(13) . 1_565 ?
N12 Mn2 N5 87.44(13) . 1_565 ?
N20 Mn2 N5 176.90(13) 2_444 1_565 ?
N17 Mn2 N16 75.24(13) . . ?
N12 Mn2 N16 115.68(13) . . ?
N20 Mn2 N16 91.94(13) 2_444 . ?
N5 Mn2 N16 89.51(13) 1_565 . ?
N17 Mn2 N11 95.23(13) . . ?
N12 Mn2 N11 73.78(13) . . ?
N20 Mn2 N11 94.45(13) 2_444 . ?
N5 Mn2 N11 84.57(13) 1_565 . ?
N16 Mn2 N11 168.67(12) . . ?
C1 N1 C5 118.6(4) . . ?
C1 N1 Mn1 128.0(3) . . ?
C5 N1 Mn1 113.1(3) . . ?
C6 N2 N3 107.0(3) . . ?
C6 N2 Mn1 113.4(3) . . ?
N3 N2 Mn1 135.0(3) . . ?
C7 N3 N2 104.1(3) . . ?
C7 N4 C6 101.0(3) . . ?
C10 N5 C11 116.3(4) . . ?
C10 N5 Mn2 123.2(3) . 1_545 ?
C11 N5 Mn2 119.2(3) . 1_545 ?
C17 N6 C13 118.3(4) . . ?
C17 N6 Mn1 114.1(3) . . ?
C13 N6 Mn1 127.2(3) . . ?
C18 N7 N8 106.2(3) . . ?
C18 N7 Mn1 113.1(3) . . ?
N8 N7 Mn1 132.3(3) . . ?
C19 N8 N7 105.1(3) . . ?
C18 N9 C19 101.5(3) . . ?
C23 N10 C22 116.0(4) . . ?
C23 N10 Mn1 125.3(3) . 2 ?
C22 N10 Mn1 118.4(3) . 2 ?
C25 N11 C29 118.1(4) . . ?
C25 N11 Mn2 126.8(3) . . ?
C29 N11 Mn2 114.9(3) . . ?
C30 N12 N13 105.8(3) . . ?
C30 N12 Mn2 114.9(3) . . ?
N13 N12 Mn2 138.9(3) . . ?
C31 N13 N12 105.6(3) . . ?
C30 N14 C31 101.3(4) . . ?
C34 N15 C35 116.8(4) . . ?
C34 N15 Mn1 119.0(3) . . ?
C35 N15 Mn1 121.6(3) . . ?
C37 N16 C41 117.8(4) . . ?
C37 N16 Mn2 128.6(3) . . ?
C41 N16 Mn2 113.6(3) . . ?
C42 N17 N18 106.1(3) . . ?
C42 N17 Mn2 114.6(3) . . ?
N18 N17 Mn2 137.4(3) . . ?
C43 N18 N17 104.3(3) . . ?
C42 N19 C43 101.0(4) . . ?
C46 N20 C47 116.2(4) . . ?
C46 N20 Mn2 120.0(3) . 2_454 ?
C47 N20 Mn2 123.7(3) . 2_454 ?
N1 C1 C2 122.9(4) . . ?
C3 C2 C1 118.3(5) . . ?
C4 C3 C2 119.6(4) . . ?
C3 C4 C5 119.4(4) . . ?
N1 C5 C4 121.1(4) . . ?
N1 C5 C6 115.5(4) . . ?
C4 C5 C6 123.4(4) . . ?
N2 C6 N4 112.7(4) . . ?
N2 C6 C5 121.0(4) . . ?
N4 C6 C5 126.1(4) . . ?
N3 C7 N4 115.2(4) . . ?
N3 C7 C8 122.3(4) . . ?
N4 C7 C8 122.4(4) . . ?
C12 C8 C9 116.7(4) . . ?
C12 C8 C7 122.9(4) . . ?
C9 C8 C7 120.4(4) . . ?
C10 C9 C8 119.9(4) . . ?
N5 C10 C9 124.1(4) . . ?
N5 C11 C12 123.0(4) . . ?
C11 C12 C8 120.0(4) . . ?
N6 C13 C14 122.4(4) . . ?
C15 C14 C13 118.4(4) . . ?
C16 C15 C14 119.7(4) . . ?
C15 C16 C17 119.0(4) . . ?
N6 C17 C16 122.1(4) . . ?
N6 C17 C18 113.8(4) . . ?
C16 C17 C18 124.0(4) . . ?
N9 C18 N7 112.9(4) . . ?
N9 C18 C17 128.0(4) . . ?
N7 C18 C17 119.0(4) . . ?
N8 C19 N9 114.3(4) . . ?
N8 C19 C20 119.9(4) . . ?
N9 C19 C20 125.6(4) . . ?
C24 C20 C21 117.3(4) . . ?
C24 C20 C19 123.3(4) . . ?
C21 C20 C19 119.4(4) . . ?
C22 C21 C20 119.8(4) . . ?
N10 C22 C21 123.5(4) . . ?
N10 C23 C24 124.1(4) . . ?
C23 C24 C20 119.2(4) . . ?
N11 C25 C26 122.5(4) . . ?
C27 C26 C25 119.2(4) . . ?
C26 C27 C28 119.4(4) . . ?
C29 C28 C27 118.1(4) . . ?
N11 C29 C28 122.7(4) . . ?
N11 C29 C30 114.5(4) . . ?
C28 C29 C30 122.8(4) . . ?
N12 C30 N14 113.8(4) . . ?
N12 C30 C29 120.8(4) . . ?
N14 C30 C29 125.3(4) . . ?
N13 C31 N14 113.5(4) . . ?
N13 C31 C32 124.0(4) . . ?
N14 C31 C32 122.5(4) . . ?
C33 C32 C36 116.4(4) . . ?
C33 C32 C31 120.5(4) . . ?
C36 C32 C31 123.2(4) . . ?
C32 C33 C34 119.9(4) . . ?
N15 C34 C33 123.5(4) . . ?
N15 C35 C36 123.0(4) . . ?
C35 C36 C32 120.3(4) . . ?
N16 C37 C38 123.5(4) . . ?
C37 C38 C39 118.5(4) . . ?
C40 C39 C38 118.6(4) . . ?
C39 C40 C41 119.9(4) . . ?
N16 C41 C40 121.8(4) . . ?
N16 C41 C42 115.0(4) . . ?
C40 C41 C42 123.3(4) . . ?
N19 C42 N17 113.3(4) . . ?
N19 C42 C41 126.3(4) . . ?
N17 C42 C41 120.4(4) . . ?
N18 C43 N19 115.2(4) . . ?
N18 C43 C44 121.2(4) . . ?
N19 C43 C44 123.5(4) . . ?
C45 C44 C48 116.9(4) . . ?
C45 C44 C43 121.7(4) . . ?
C48 C44 C43 121.4(4) . . ?
C46 C45 C44 119.9(4) . . ?
N20 C46 C45 123.9(4) . . ?
N20 C47 C48 123.5(4) . . ?
C47 C48 C44 119.5(4) . . ?
C62 C61 C66 119.2(9) . . ?
C62 C61 C67 115.6(9) . . ?
C66 C61 C67 125.2(9) . . ?
C63 C62 C61 123.3(11) . . ?
C62 C63 C64 114.6(11) . . ?
C65 C64 C63 124.1(12) . . ?
C64 C65 C66 118.9(12) . . ?
C65 C66 C61 119.7(11) . . ?
C72 C71 C76 119.6(12) . . ?
C72 C71 C77 117.0(10) . . ?
C76 C71 C77 123.4(11) . . ?
C73 C72 C71 118.6(13) . . ?
C72 C73 C74 119.0(13) . . ?
C75 C74 C73 125.4(13) . . ?
C74 C75 C76 114.3(12) . . ?
C71 C76 C75 123.0(12) . . ?
O3 C58 O3A 36.4(5) . . ?

loop_
_geom_bond_atom_site_label_1
_geom_bond_atom_site_label_2
_geom_bond_distance
_geom_bond_site_symmetry_2
_geom_bond_publ_flag
Mn1 N2 2.202(3) . ?
Mn1 N7 2.205(3) . ?
Mn1 N10 2.282(4) 2_545 ?
Mn1 N15 2.282(4) . ?
Mn1 N1 2.304(4) . ?
Mn1 N6 2.310(4) . ?
Mn2 N17 2.181(3) . ?
Mn2 N12 2.214(3) . ?
Mn2 N20 2.271(4) 2_444 ?
Mn2 N5 2.287(4) 1_565 ?
Mn2 N16 2.292(4) . ?
Mn2 N11 2.310(4) . ?
N1 C1 1.339(6) . ?
N1 C5 1.355(5) . ?
N2 C6 1.346(5) . ?
N2 N3 1.361(5) . ?
N3 C7 1.333(5) . ?
N4 C7 1.347(6) . ?
N4 C6 1.346(5) . ?
N5 C10 1.344(6) . ?
N5 C11 1.357(5) . ?
N5 Mn2 2.287(4) 1_545 ?
N6 C17 1.348(5) . ?
N6 C13 1.350(6) . ?
N7 C18 1.350(5) . ?
N7 N8 1.370(5) . ?
N8 C19 1.334(5) . ?
N9 C18 1.349(5) . ?
N9 C19 1.354(6) . ?
N10 C23 1.344(6) . ?
N10 C22 1.359(5) . ?
N10 Mn1 2.282(4) 2 ?
N11 C25 1.344(5) . ?
N11 C29 1.353(5) . ?
N12 C30 1.345(5) . ?
N12 N13 1.367(5) . ?
N13 C31 1.340(5) . ?
N14 C30 1.344(5) . ?
N14 C31 1.364(5) . ?
N15 C34 1.343(6) . ?
N15 C35 1.349(5) . ?
N16 C37 1.327(5) . ?
N16 C41 1.366(5) . ?
N17 C42 1.349(5) . ?
N17 N18 1.368(5) . ?
N18 C43 1.334(5) . ?
N19 C42 1.341(5) . ?
N19 C43 1.345(5) . ?
N20 C46 1.333(6) . ?
N20 C47 1.348(5) . ?
N20 Mn2 2.271(4) 2_454 ?
C1 C2 1.388(6) . ?
C2 C3 1.382(7) . ?
C3 C4 1.374(7) . ?
C4 C5 1.396(6) . ?
C5 C6 1.445(6) . ?
C7 C8 1.465(6) . ?
C8 C12 1.391(6) . ?
C8 C9 1.398(6) . ?
C9 C10 1.365(6) . ?
C11 C12 1.382(6) . ?
C13 C14 1.387(6) . ?
C14 C15 1.379(6) . ?
C15 C16 1.379(6) . ?
C16 C17 1.379(6) . ?
C17 C18 1.467(6) . ?
C19 C20 1.471(6) . ?
C20 C24 1.390(6) . ?
C20 C21 1.399(6) . ?
C21 C22 1.371(6) . ?
C23 C24 1.384(6) . ?
C25 C26 1.384(6) . ?
C26 C27 1.375(7) . ?
C27 C28 1.394(6) . ?
C28 C29 1.387(6) . ?
C29 C30 1.467(6) . ?
C31 C32 1.448(6) . ?
C32 C33 1.385(6) . ?
C32 C36 1.410(6) . ?
C33 C34 1.386(6) . ?
C35 C36 1.372(6) . ?
C37 C38 1.377(6) . ?
C38 C39 1.399(6) . ?
C39 C40 1.367(6) . ?
C40 C41 1.378(6) . ?
C41 C42 1.467(6) . ?
C43 C44 1.464(6) . ?
C44 C45 1.380(6) . ?
C44 C48 1.393(6) . ?
C45 C46 1.373(6) . ?
C47 C48 1.373(6) . ?
C61 C62 1.393(9) . ?
C61 C66 1.414(9) . ?
C61 C67 1.515(8) . ?
C62 C63 1.391(9) . ?
C63 C64 1.430(9) . ?
C64 C65 1.377(9) . ?
C65 C66 1.390(9) . ?
C71 C72 1.391(9) . ?
C71 C76 1.404(9) . ?
C71 C77 1.531(9) . ?
C72 C73 1.386(9) . ?
C73 C74 1.396(9) . ?
C74 C75 1.358(9) . ?
C75 C76 1.404(9) . ?
O1 C56 1.405(6) . ?
O2 C57 1.410(7) . ?
C58 O3 1.407(11) . ?
C58 O3A 1.427(12) . ?
